data_9016611
loop_
_publ_author_name
'Kamb, B.'
'Davis, B. L.'

_publ_section_title
;
 Ice VII, the densest form of ice
 Note: T = 223 K, P = 2.5 GPa
;
_journal_name_full 'Proceedings of the National Academy of Sciences'
_journal_page_first 1433
_journal_page_last 1439
_journal_paper_doi 10.1073/pnas.52.6.1433
_journal_volume 52
_journal_year 1964
_chemical_compound_source Synthetic
_chemical_formula_sum 'H2 O'
_chemical_name_mineral 'Ice VII'
_space_group_IT_number 224
_symmetry_space_group_name_Hall 'P 4n 2 3 -1n'
_symmetry_space_group_name_H-M 'P n -3 m :1'
_cell_angle_alpha 90
_cell_angle_beta 90
_cell_angle_gamma 90
_cell_length_a 3.30
_cell_length_b 3.30
_cell_length_c 3.30
_cell_formula_units_Z 2
_cell_volume 35.937
_database_code_amcsd 0018369
_exptl_crystal_density_diffrn 1.665
_cod_original_sg_symbol_H-M 'P n 3 m'
_cod_original_formula_sum 'O H2'
_cod_database_code 9016611

loop_
_space_group_symop_operation_xyz
x,y,z
1/2+z,1/2-x,1/2+y
-y,z,-x
1/2+x,1/2-y,1/2+z
-z,x,-y
1/2+y,1/2-z,1/2+x
-x,y,-z
x,-z,-y
1/2-z,1/2+y,1/2+x
y,-x,-z
1/2-x,1/2+z,1/2+y
z,-y,-x
1/2-y,1/2+x,1/2+z
x,z,y
1/2-z,1/2-y,1/2-x
y,x,z
1/2-x,1/2-z,1/2-y
z,y,x
1/2-y,1/2-x,1/2-z
1/2+z,1/2+x,1/2-y
-y,-z,x
1/2+x,1/2+y,1/2-z
-z,-x,y
1/2+y,1/2+z,1/2-x
-x,-y,z
1/2-z,1/2+x,1/2+y
y,-z,-x
1/2-x,1/2+y,1/2+z
z,-x,-y
1/2-y,1/2+z,1/2+x
x,-y,-z
-x,z,-y
1/2+z,1/2-y,1/2+x
-y,x,-z
1/2+x,1/2-z,1/2+y
-z,y,-x
1/2+y,1/2-x,1/2+z
-x,-z,y
1/2+z,1/2+y,1/2-x
-y,-x,z
1/2+x,1/2+z,1/2-y
-z,-y,x
1/2+y,1/2+x,1/2-z
1/2-z,1/2-x,1/2-y
y,z,x
1/2-x,1/2-y,1/2-z
z,x,y
1/2-y,1/2-z,1/2-x

loop_
_atom_site_label
_atom_site_fract_x
_atom_site_fract_y
_atom_site_fract_z
_atom_site_occupancy
O 0.00000 0.00000 0.00000 1.00000
H 0.17000 0.17000 0.17000 0.50000

loop_
_cod_related_entry_id
_cod_related_entry_database
_cod_related_entry_code
1 AMCSD 0018369
